data_4503896
loop_
_publ_author_name
'Esteves de Castro, R. A.'
'Canotilho, Jo\~ao'
'Barbosa, Rui M.'
'Silva, M. Ramos'
'Beja, A. Matos'
'Paix\~ao, J. A.'
'Redinha, J. Sim\~oes'

_publ_section_title
;
 Conformational Isomorphism of Organic Crystals:&#x00A0; Racemic and
 Homochiral Atenolol
;
_journal_issue 3
_journal_name_full 'Crystal Growth &amp; Design'
_journal_page_first 496
_journal_paper_doi 10.1021/cg0601857
_journal_volume 7
_journal_year 2007
_chemical_absolute_configuration syn
_chemical_formula_moiety '2(C14 H22 N2 O3)'
_chemical_formula_sum 'C28 H44 N4 O6'
_chemical_formula_weight 532.67
_chemical_name_systematic
; 
 S-atenolol
;
_space_group_IT_number 5
_symmetry_cell_setting monoclinic
_symmetry_space_group_name_Hall 'C 2y'
_symmetry_space_group_name_H-M 'C 1 2 1'
_atom_sites_solution_hydrogens geom
_atom_sites_solution_primary direct
_atom_sites_solution_secondary difmap
_audit_creation_method SHELXL-97
_cell_angle_alpha 90.00
_cell_angle_beta 99.510(6)
_cell_angle_gamma 90.00
_cell_formula_units_Z 4
_cell_length_a 54.43(3)
_cell_length_b 5.712(3)
_cell_length_c 9.676(2)
_cell_measurement_reflns_used 2491
_cell_measurement_temperature 293(2)
_cell_measurement_theta_max 52.9
_cell_measurement_theta_min 5.7
_cell_volume 2967(2)
_computing_cell_refinement 'Bruker Saint (Bruker, 1997)'
_computing_data_collection 'SMART (Bruker, 1998)'
_computing_data_reduction 'Bruker Saint (Bruker, 1997)'
_computing_molecular_graphics 'ORTEPII (Johnson, 1976)'
_computing_publication_material 'SHELXL-97 (Sheldrick, 1997)'
_computing_structure_refinement 'SHELXL-97 (Sheldrick, 1997)'
_computing_structure_solution 'SHELXS-97 (Sheldrick, 1990)'
_diffrn_ambient_temperature 293(2)
_diffrn_detector_area_resol_mean 9.091
_diffrn_measured_fraction_theta_full 0.973
_diffrn_measured_fraction_theta_max 0.973
_diffrn_measurement_device_type 'Diffract. with Nonius KappaCCD detector'
_diffrn_measurement_method '\f scans, and \w scans'
_diffrn_radiation_monochromator graphite
_diffrn_radiation_source 'fine-focus sealed tube'
_diffrn_radiation_type CuK\a
_diffrn_radiation_wavelength 1.54180
_diffrn_reflns_av_R_equivalents 0.0442
_diffrn_reflns_av_sigmaI/netI 0.0682
_diffrn_reflns_limit_h_max 60
_diffrn_reflns_limit_h_min -66
_diffrn_reflns_limit_k_max 7
_diffrn_reflns_limit_k_min -7
_diffrn_reflns_limit_l_max 11
_diffrn_reflns_limit_l_min -11
_diffrn_reflns_number 11689
_diffrn_reflns_theta_full 73.31
_diffrn_reflns_theta_max 73.31
_diffrn_reflns_theta_min 4.63
_diffrn_standards_decay_% 0
_diffrn_standards_number 0
_exptl_absorpt_coefficient_mu 0.682
_exptl_absorpt_correction_type none
_exptl_crystal_colour colourless
_exptl_crystal_density_diffrn 1.192
_exptl_crystal_density_method 'not measured'
_exptl_crystal_description plate
_exptl_crystal_F_000 1152
_exptl_crystal_size_max 0.42
_exptl_crystal_size_mid 0.36
_exptl_crystal_size_min 0.07
_refine_diff_density_max 0.684
_refine_diff_density_min -0.390
_refine_diff_density_rms 0.065
_refine_ls_abs_structure_details 'Flack H D (1983), Acta Cryst. A39, 876-881'
_refine_ls_abs_structure_Flack 0.7(4)
_refine_ls_extinction_method none
_refine_ls_goodness_of_fit_ref 1.055
_refine_ls_hydrogen_treatment riding
_refine_ls_matrix_type full
_refine_ls_number_parameters 338
_refine_ls_number_reflns 5474
_refine_ls_number_restraints 1
_refine_ls_restrained_S_all 1.055
_refine_ls_R_factor_all 0.0990
_refine_ls_R_factor_gt 0.0746
_refine_ls_shift/su_max 0.000
_refine_ls_shift/su_mean 0.000
_refine_ls_structure_factor_coef Fsqd
_refine_ls_weighting_details 'calc w=1/[\s^2^(Fo^2^)+(0.0888P)^2^+6.2777P] where P=(Fo^2^+2Fc^2^)/3'
_refine_ls_weighting_scheme calc
_refine_ls_wR_factor_gt 0.1891
_refine_ls_wR_factor_ref 0.2097
_reflns_number_gt 4120
_reflns_number_total 5474
_reflns_threshold_expression I>2\s(I)
_cod_data_source_file cg0601857si20060403_095859.cif
_cod_data_source_block saten
_cod_original_sg_symbol_H-M C2
_cod_database_code 4503896

loop_
_symmetry_equiv_pos_as_xyz
'x, y, z'
'-x, y, -z'
'x+1/2, y+1/2, z'
'-x+1/2, y+1/2, -z'

loop_
_atom_site_label
_atom_site_type_symbol
_atom_site_fract_x
_atom_site_fract_y
_atom_site_fract_z
_atom_site_U_iso_or_equiv
_atom_site_adp_type
_atom_site_occupancy
_atom_site_symmetry_multiplicity
_atom_site_calc_flag
_atom_site_refinement_flags
_atom_site_disorder_assembly
_atom_site_disorder_group
C1A C 0.27319(5) 0.9632(5) 0.3355(2) 0.0277(6) Uani 1 1 d . . .
C2A C 0.29178(5) 1.1523(5) 0.3988(3) 0.0338(7) Uani 1 1 d . . .
H2D H 0.2980 1.1142 0.4961 0.041 Uiso 1 1 calc R . .
H2E H 0.2833 1.3018 0.3966 0.041 Uiso 1 1 calc R . .
C3A C 0.31387(5) 1.1732(5) 0.3188(3) 0.0308(7) Uani 1 1 d . . .
C8A C 0.33243(6) 0.9952(5) 0.3326(3) 0.0351(7) Uani 1 1 d . . .
H8D H 0.3310 0.8678 0.3905 0.042 Uiso 1 1 calc R . .
C7A C 0.35269(6) 1.0069(5) 0.2615(3) 0.0348(7) Uani 1 1 d . . .
H7D H 0.3647 0.8893 0.2728 0.042 Uiso 1 1 calc R . .
C6A C 0.35488(5) 1.1984(5) 0.1724(3) 0.0262(6) Uani 1 1 d . . .
C5A C 0.33650(5) 1.3724(5) 0.1534(3) 0.0277(7) Uani 1 1 d . . .
H5D H 0.3376 1.4967 0.0927 0.033 Uiso 1 1 calc R . .
C4A C 0.31620(5) 1.3574(5) 0.2271(3) 0.0275(7) Uani 1 1 d . . .
H4D H 0.3041 1.4736 0.2142 0.033 Uiso 1 1 calc R . .
N1A N 0.26476(4) 0.8174(4) 0.4232(2) 0.0289(6) Uani 1 1 d . . .
H1D H 0.2544 0.7089 0.3913 0.035 Uiso 1 1 calc R . .
H1E H 0.2696 0.8311 0.5120 0.035 Uiso 1 1 calc R . .
O1A O 0.26677(4) 0.9517(4) 0.20547(18) 0.0413(6) Uani 1 1 d . . .
O2A O 0.37654(3) 1.1996(4) 0.11083(19) 0.0325(5) Uani 1 1 d . . .
C9A C 0.38150(5) 1.4088(5) 0.0357(3) 0.0301(7) Uani 1 1 d . . .
H9D H 0.3798 1.5464 0.0922 0.036 Uiso 1 1 calc R . .
H9E H 0.3697 1.4214 -0.0509 0.036 Uiso 1 1 calc R . .
C10A C 0.40831(5) 1.3918(5) 0.0036(3) 0.0314(7) Uani 1 1 d . . .
H10D H 0.4196 1.3520 0.0902 0.038 Uiso 1 1 calc R . .
O3A O 0.41034(4) 1.2144(4) -0.0994(2) 0.0387(5) Uani 1 1 d . . .
H3D H 0.3967 1.1531 -0.1241 0.058 Uiso 1 1 calc R . .
C11A C 0.41658(5) 1.6254(5) -0.0511(3) 0.0306(7) Uani 1 1 d . . .
H11D H 0.4305 1.5954 -0.0996 0.037 Uiso 1 1 calc R . .
H11E H 0.4030 1.6854 -0.1198 0.037 Uiso 1 1 calc R . .
N2A N 0.42415(4) 1.8125(4) 0.0553(2) 0.0359(6) Uani 1 1 d . . .
H2F H 0.4154 1.9365 0.0609 0.043 Uiso 1 1 calc R . .
C12A C 0.44831(6) 1.7665(6) 0.1521(3) 0.0464(9) Uani 1 1 d . . .
H12D H 0.4463 1.6265 0.2077 0.056 Uiso 1 1 calc R . .
C13A C 0.46969(7) 1.7288(10) 0.0758(4) 0.0703(13) Uani 1 1 d . . .
H13D H 0.4672 1.5862 0.0228 0.105 Uiso 1 1 calc R . .
H13E H 0.4849 1.7182 0.1420 0.105 Uiso 1 1 calc R . .
H13F H 0.4708 1.8577 0.0134 0.105 Uiso 1 1 calc R . .
C14A C 0.45259(8) 1.9796(9) 0.2516(5) 0.0904(15) Uani 1 1 d . . .
H14D H 0.4575 2.1123 0.2016 0.136 Uiso 1 1 calc R . .
H14E H 0.4655 1.9438 0.3289 0.136 Uiso 1 1 calc R . .
H14F H 0.4375 2.0152 0.2861 0.136 Uiso 1 1 calc R . .
O2B O 0.12228(4) 0.1429(5) 0.3973(2) 0.0466(6) Uani 1 1 d . . .
N1B N 0.23248(4) 0.5974(4) 0.0756(2) 0.0298(6) Uani 1 1 d . . .
H1G H 0.2427 0.7061 0.1093 0.036 Uiso 1 1 calc R . .
H1H H 0.2286 0.5799 -0.0136 0.036 Uiso 1 1 calc R . .
O1B O 0.22787(4) 0.4757(4) 0.29285(17) 0.0347(5) Uani 1 1 d . . .
O3B O 0.09551(5) 0.1722(9) 0.6225(3) 0.1004(14) Uani 1 1 d . B .
H3G H 0.0961 0.2843 0.5702 0.151 Uiso 1 1 calc R . .
C1B C 0.22262(5) 0.4549(5) 0.1624(2) 0.0255(6) Uani 1 1 d . . .
C2B C 0.20493(5) 0.2631(5) 0.0969(3) 0.0308(7) Uani 1 1 d . . .
H2G H 0.2141 0.1177 0.0958 0.037 Uiso 1 1 calc R . .
H2H H 0.1984 0.3048 0.0007 0.037 Uiso 1 1 calc R . .
C3B C 0.18312(5) 0.2264(5) 0.1781(2) 0.0255(6) Uani 1 1 d . . .
C4B C 0.18225(5) 0.0318(5) 0.2648(3) 0.0291(7) Uani 1 1 d . . .
H4G H 0.1950 -0.0784 0.2730 0.035 Uiso 1 1 calc R . .
C5B C 0.16228(5) -0.0009(6) 0.3407(3) 0.0328(7) Uani 1 1 d . . .
H5G H 0.1620 -0.1319 0.3975 0.039 Uiso 1 1 calc R . .
C6B C 0.14317(5) 0.1634(6) 0.3300(3) 0.0318(7) Uani 1 1 d . . .
C7B C 0.14376(5) 0.3594(6) 0.2452(3) 0.0326(7) Uani 1 1 d . . .
H7G H 0.1312 0.4712 0.2388 0.039 Uiso 1 1 calc R . .
C8B C 0.16351(5) 0.3876(5) 0.1691(3) 0.0304(7) Uani 1 1 d . . .
H8G H 0.1635 0.5173 0.1111 0.037 Uiso 1 1 calc R . .
C9B C 0.12123(6) -0.0516(8) 0.4885(3) 0.0563(11) Uani 1 1 d . B .
H9G H 0.1354 -0.0495 0.5637 0.068 Uiso 1 1 calc R . .
H9H H 0.1215 -0.1973 0.4373 0.068 Uiso 1 1 calc R . .
C10B C 0.09651(6) -0.0301(10) 0.5493(3) 0.0825(17) Uani 1 1 d . . .
H10G H 0.0956 -0.1618 0.6132 0.124 Uiso 1 1 calc R A 1
C11B C 0.07532(6) -0.0458(10) 0.4353(3) 0.073(2) Uiso 0.607(4) 1 d PR B 1
H11G H 0.0788 0.0423 0.3551 0.088 Uiso 0.607(4) 1 calc PR B 1
H11H H 0.0607 0.0211 0.4650 0.088 Uiso 0.607(4) 1 calc PR B 1
N2B N 0.07004(13) -0.3202(16) 0.3912(7) 0.097(2) Uiso 0.607(4) 1 d P B 1
H2I H 0.0828 -0.4110 0.4044 0.116 Uiso 0.607(4) 1 calc PR B 1
C12B C 0.04363(18) -0.444(2) 0.3252(10) 0.105(3) Uiso 0.607(4) 1 d P B 1
H12G H 0.0488 -0.5723 0.2696 0.125 Uiso 0.607(4) 1 calc PR B 1
C13B C 0.03094(16) -0.2757(19) 0.2141(9) 0.087(2) Uiso 0.607(4) 1 d P B 1
C14B C 0.0299(3) -0.548(4) 0.4047(15) 0.174(6) Uiso 0.607(4) 1 d P B 1
C11C C 0.07274(14) -0.1575(17) 0.4330(8) 0.0390(18) Uiso 0.393(4) 1 d P B 2
H11J H 0.0718 -0.0897 0.3404 0.047 Uiso 0.393(4) 1 calc PR B 2
H11L H 0.0754 -0.3249 0.4268 0.047 Uiso 0.393(4) 1 calc PR B 2
N2C N 0.05405(16) -0.1172(19) 0.4802(10) 0.072(3) Uiso 0.393(4) 1 d P B 2
H2M H 0.0530 -0.1064 0.5678 0.087 Uiso 0.393(4) 1 calc PR B 2
C12C C 0.0316(2) -0.087(3) 0.3536(14) 0.091(4) Uiso 0.393(4) 1 d P B 2
H12J H 0.0333 0.0734 0.3214 0.109 Uiso 0.393(4) 1 calc PR B 2
C13C C 0.0271(2) -0.188(3) 0.2572(14) 0.083(4) Uiso 0.393(4) 1 d P B 2
C14C C 0.0091(2) -0.072(3) 0.4417(13) 0.091(4) Uiso 0.393(4) 1 d P . 2

loop_
_atom_site_aniso_label
_atom_site_aniso_U_11
_atom_site_aniso_U_22
_atom_site_aniso_U_33
_atom_site_aniso_U_23
_atom_site_aniso_U_13
_atom_site_aniso_U_12
C1A 0.0358(13) 0.0318(15) 0.0174(11) -0.0011(11) 0.0099(10) -0.0039(13)
C2A 0.0497(16) 0.0327(16) 0.0208(12) -0.0067(11) 0.0112(11) -0.0120(14)
C3A 0.0444(15) 0.0270(15) 0.0210(12) -0.0030(11) 0.0051(11) -0.0135(13)
C8A 0.0554(17) 0.0195(13) 0.0314(13) 0.0016(12) 0.0100(12) -0.0097(14)
C7A 0.0497(16) 0.0194(13) 0.0379(14) 0.0015(12) 0.0150(12) 0.0012(13)
C6A 0.0325(13) 0.0236(13) 0.0221(12) -0.0040(11) 0.0035(10) -0.0020(12)
C5A 0.0353(14) 0.0243(14) 0.0224(12) 0.0030(11) 0.0017(10) -0.0066(12)
C4A 0.0288(13) 0.0282(15) 0.0251(12) 0.0010(12) 0.0034(10) 0.0004(12)
N1A 0.0400(12) 0.0292(12) 0.0173(9) -0.0047(9) 0.0041(9) -0.0109(11)
O1A 0.0578(12) 0.0489(13) 0.0164(8) -0.0025(9) 0.0042(8) -0.0243(11)
O2A 0.0360(10) 0.0287(10) 0.0338(9) 0.0030(8) 0.0094(8) -0.0048(9)
C9A 0.0301(13) 0.0274(14) 0.0327(13) 0.0012(11) 0.0054(11) -0.0030(12)
C10A 0.0350(14) 0.0325(15) 0.0257(12) -0.0118(11) 0.0022(11) -0.0035(13)
O3A 0.0431(11) 0.0361(11) 0.0372(10) -0.0152(9) 0.0075(9) -0.0059(10)
C11A 0.0336(14) 0.0320(15) 0.0257(12) -0.0079(11) 0.0031(11) -0.0053(13)
N2A 0.0353(12) 0.0248(12) 0.0461(13) -0.0136(11) 0.0027(11) -0.0019(11)
C12A 0.0443(17) 0.0426(19) 0.0481(17) -0.0121(15) -0.0047(14) -0.0108(15)
C13A 0.0423(19) 0.092(3) 0.074(3) -0.012(3) 0.0022(18) -0.002(2)
C14A 0.077(3) 0.069(3) 0.108(3) -0.049(3) -0.036(2) 0.008(3)
O2B 0.0391(10) 0.0725(17) 0.0303(10) 0.0063(11) 0.0125(8) 0.0023(12)
N1B 0.0444(13) 0.0315(13) 0.0138(9) -0.0025(9) 0.0057(9) -0.0080(11)
O1B 0.0493(11) 0.0396(11) 0.0150(8) -0.0001(9) 0.0048(7) -0.0137(10)
O3B 0.0562(15) 0.198(4) 0.0518(14) -0.021(2) 0.0244(12) -0.025(2)
C1B 0.0307(13) 0.0268(14) 0.0182(11) -0.0048(11) 0.0019(10) -0.0007(12)
C2B 0.0370(15) 0.0341(16) 0.0210(12) -0.0077(11) 0.0038(11) -0.0104(13)
C3B 0.0339(13) 0.0255(13) 0.0154(11) -0.0054(10) -0.0012(10) -0.0010(12)
C4B 0.0359(14) 0.0238(15) 0.0263(13) 0.0010(11) 0.0013(11) 0.0044(12)
C5B 0.0423(15) 0.0322(15) 0.0234(12) 0.0064(12) 0.0035(11) -0.0012(14)
C6B 0.0322(14) 0.0431(18) 0.0200(12) 0.0001(12) 0.0044(11) -0.0071(14)
C7B 0.0313(14) 0.0324(16) 0.0322(14) -0.0038(13) -0.0005(11) 0.0050(13)
C8B 0.0385(15) 0.0217(13) 0.0289(13) 0.0054(11) -0.0011(11) 0.0017(12)
C9B 0.0554(18) 0.088(3) 0.0262(14) 0.0035(17) 0.0097(13) -0.029(2)
C10B 0.0439(18) 0.173(5) 0.0298(16) 0.001(3) 0.0035(14) -0.043(3)

loop_
_atom_type_symbol
_atom_type_description
_atom_type_scat_dispersion_real
_atom_type_scat_dispersion_imag
_atom_type_scat_source
C C 0.0181 0.0091 'International Tables Vol C Tables 4.2.6.8 and 6.1.1.4'
H H 0.0000 0.0000 'International Tables Vol C Tables 4.2.6.8 and 6.1.1.4'
N N 0.0311 0.0180 'International Tables Vol C Tables 4.2.6.8 and 6.1.1.4'
O O 0.0492 0.0322 'International Tables Vol C Tables 4.2.6.8 and 6.1.1.4'

loop_
_geom_angle_atom_site_label_1
_geom_angle_atom_site_label_2
_geom_angle_atom_site_label_3
_geom_angle
_geom_angle_site_symmetry_3
O1A C1A N1A 122.9(3) .
O1A C1A C2A 119.6(2) .
N1A C1A C2A 117.5(2) .
C1A C2A C3A 111.8(2) .
C1A C2A H2D 109.3 .
C3A C2A H2D 109.3 .
C1A C2A H2E 109.3 .
C3A C2A H2E 109.3 .
H2D C2A H2E 107.9 .
C4A C3A C8A 117.4(3) .
C4A C3A C2A 122.6(3) .
C8A C3A C2A 120.0(2) .
C7A C8A C3A 121.8(3) .
C7A C8A H8D 119.1 .
C3A C8A H8D 119.1 .
C8A C7A C6A 119.5(3) .
C8A C7A H7D 120.3 .
C6A C7A H7D 120.3 .
C5A C6A O2A 124.9(2) .
C5A C6A C7A 120.0(3) .
O2A C6A C7A 115.1(2) .
C6A C5A C4A 119.5(2) .
C6A C5A H5D 120.3 .
C4A C5A H5D 120.3 .
C3A C4A C5A 121.8(3) .
C3A C4A H4D 119.1 .
C5A C4A H4D 119.1 .
C1A N1A H1D 120.0 .
C1A N1A H1E 120.0 .
H1D N1A H1E 120.0 .
C6A O2A C9A 117.1(2) .
O2A C9A C10A 108.1(2) .
O2A C9A H9D 110.1 .
C10A C9A H9D 110.1 .
O2A C9A H9E 110.1 .
C10A C9A H9E 110.1 .
H9D C9A H9E 108.4 .
O3A C10A C11A 108.3(2) .
O3A C10A C9A 111.5(2) .
C11A C10A C9A 110.9(2) .
O3A C10A H10D 108.7 .
C11A C10A H10D 108.7 .
C9A C10A H10D 108.7 .
C10A O3A H3D 109.5 .
N2A C11A C10A 116.6(2) .
N2A C11A H11D 108.1 .
C10A C11A H11D 108.1 .
N2A C11A H11E 108.1 .
C10A C11A H11E 108.1 .
H11D C11A H11E 107.3 .
C11A N2A C12A 114.6(2) .
C11A N2A H2F 122.7 .
C12A N2A H2F 122.7 .
C13A C12A N2A 112.9(3) .
C13A C12A C14A 111.8(3) .
N2A C12A C14A 106.1(3) .
C13A C12A H12D 108.6 .
N2A C12A H12D 108.6 .
C14A C12A H12D 108.6 .
C12A C13A H13D 109.5 .
C12A C13A H13E 109.5 .
H13D C13A H13E 109.5 .
C12A C13A H13F 109.5 .
H13D C13A H13F 109.5 .
H13E C13A H13F 109.5 .
C12A C14A H14D 109.5 .
C12A C14A H14E 109.5 .
H14D C14A H14E 109.5 .
C12A C14A H14F 109.5 .
H14D C14A H14F 109.5 .
H14E C14A H14F 109.5 .
C6B O2B C9B 118.0(3) .
C1B N1B H1G 120.0 .
C1B N1B H1H 120.0 .
H1G N1B H1H 120.0 .
C10B O3B H3G 109.5 .
O1B C1B N1B 121.6(2) .
O1B C1B C2B 120.7(2) .
N1B C1B C2B 117.7(2) .
C1B C2B C3B 111.9(2) .
C1B C2B H2G 109.2 .
C3B C2B H2G 109.2 .
C1B C2B H2H 109.2 .
C3B C2B H2H 109.2 .
H2G C2B H2H 107.9 .
C4B C3B C8B 117.3(3) .
C4B C3B C2B 121.3(3) .
C8B C3B C2B 121.4(3) .
C3B C4B C5B 121.3(3) .
C3B C4B H4G 119.4 .
C5B C4B H4G 119.4 .
C6B C5B C4B 119.9(3) .
C6B C5B H5G 120.0 .
C4B C5B H5G 120.0 .
C5B C6B C7B 119.8(3) .
C5B C6B O2B 124.1(3) .
C7B C6B O2B 116.1(3) .
C6B C7B C8B 119.6(3) .
C6B C7B H7G 120.2 .
C8B C7B H7G 120.2 .
C3B C8B C7B 122.1(3) .
C3B C8B H8G 118.9 .
C7B C8B H8G 118.9 .
O2B C9B C10B 107.3(3) .
O2B C9B H9G 110.3 .
C10B C9B H9G 110.3 .
O2B C9B H9H 110.3 .
C10B C9B H9H 110.3 .
H9G C9B H9H 108.5 .
O3B C10B C11B 110.52(19) .
O3B C10B C9B 112.0(3) .
C11B C10B C9B 109.46(16) .
O3B C10B C11C 127.3(4) .
C11B C10B C11C 21.6(3) .
C9B C10B C11C 108.7(4) .
O3B C10B H10G 108.3 .
C11B C10B H10G 108.3 .
C9B C10B H10G 108.3 .
C11C C10B H10G 88.7 .
C10B C11B N2B 109.8(3) .
C10B C11B H11G 109.7 .
N2B C11B H11G 109.7 .
C10B C11B H11H 109.7 .
N2B C11B H11H 109.7 .
H11G C11B H11H 108.2 .
C11B N2B C12B 128.3(6) .
C11B N2B H2I 115.8 .
C12B N2B H2I 115.8 .
C14B C12B C13B 118.0(10) .
C14B C12B N2B 121.4(10) .
C13B C12B N2B 105.8(8) .
C14B C12B H12G 102.9 .
C13B C12B H12G 102.9 .
N2B C12B H12G 102.9 .
N2C C11C C10B 105.1(7) .
N2C C11C H11J 110.7 .
C10B C11C H11J 110.7 .
N2C C11C H11L 110.7 .
C10B C11C H11L 110.7 .
H11J C11C H11L 108.8 .
C11C N2C C12C 108.6(9) .
C11C N2C H2M 125.7 .
C12C N2C H2M 125.7 .
C13C C12C N2C 129.5(15) .
C13C C12C C14C 113.8(14) .
N2C C12C C14C 98.9(9) .
C13C C12C H12J 104.0 .
N2C C12C H12J 104.0 .
C14C C12C H12J 104.0 .
C12C C14C C14C 167.7(14) 2_556

loop_
_geom_bond_atom_site_label_1
_geom_bond_atom_site_label_2
_geom_bond_distance
_geom_bond_site_symmetry_2
C1A O1A 1.251(3) .
C1A N1A 1.324(4) .
C1A C2A 1.537(4) .
C2A C3A 1.538(4) .
C2A H2D 0.9700 .
C2A H2E 0.9700 .
C3A C4A 1.396(4) .
C3A C8A 1.424(4) .
C8A C7A 1.394(4) .
C8A H8D 0.9300 .
C7A C6A 1.410(4) .
C7A H7D 0.9300 .
C6A C5A 1.401(4) .
C6A O2A 1.406(3) .
C5A C4A 1.413(4) .
C5A H5D 0.9300 .
C4A H4D 0.9300 .
N1A H1D 0.8600 .
N1A H1E 0.8600 .
O2A C9A 1.447(4) .
C9A C10A 1.544(4) .
C9A H9D 0.9700 .
C9A H9E 0.9700 .
C10A O3A 1.438(3) .
C10A C11A 1.530(4) .
C10A H10D 0.9800 .
O3A H3D 0.8200 .
C11A N2A 1.494(4) .
C11A H11D 0.9700 .
C11A H11E 0.9700 .
N2A C12A 1.506(4) .
N2A H2F 0.8600 .
C12A C13A 1.493(5) .
C12A C14A 1.546(5) .
C12A H12D 0.9800 .
C13A H13D 0.9600 .
C13A H13E 0.9600 .
C13A H13F 0.9600 .
C14A H14D 0.9600 .
C14A H14E 0.9600 .
C14A H14F 0.9600 .
O2B C6B 1.406(4) .
O2B C9B 1.426(5) .
N1B C1B 1.344(4) .
N1B H1G 0.8600 .
N1B H1H 0.8600 .
O1B C1B 1.253(3) .
O3B C10B 1.361(7) .
O3B H3G 0.8200 .
C1B C2B 1.525(4) .
C2B C3B 1.542(4) .
C2B H2G 0.9700 .
C2B H2H 0.9700 .
C3B C4B 1.398(4) .
C3B C8B 1.402(4) .
C4B C5B 1.422(4) .
C4B H4G 0.9300 .
C5B C6B 1.392(4) .
C5B H5G 0.9300 .
C6B C7B 1.392(4) .
C7B C8B 1.409(4) .
C7B H7G 0.9300 .
C8B H8G 0.9300 .
C9B C10B 1.560(5) .
C9B H9G 0.9700 .
C9B H9H 0.9700 .
C10B C11B 1.4612 .
C10B C11C 1.729(8) .
C10B H10G 0.9800 .
C11B N2B 1.637(10) .
C11B H11G 0.9700 .
C11B H11H 0.9700 .
N2B C12B 1.633(12) .
N2B H2I 0.8600 .
C12B C14B 1.304(18) .
C12B C13B 1.519(14) .
C12B H12G 0.9800 .
C11C N2C 1.204(12) .
C11C H11J 0.9700 .
C11C H11L 0.9700 .
N2C C12C 1.592(15) .
N2C H2M 0.8600 .
C12C C13C 1.089(18) .
C12C C14C 1.606(18) .
C12C H12J 0.9800 .
C14C C14C 1.62(3) 2_556

loop_
_geom_torsion_atom_site_label_1
_geom_torsion_atom_site_label_2
_geom_torsion_atom_site_label_3
_geom_torsion_atom_site_label_4
_geom_torsion
_geom_torsion_site_symmetry_4
O1A C1A C2A C3A -44.7(4) .
N1A C1A C2A C3A 135.0(3) .
C1A C2A C3A C4A 104.8(3) .
C1A C2A C3A C8A -72.7(3) .
C4A C3A C8A C7A 2.2(4) .
C2A C3A C8A C7A 179.8(2) .
C3A C8A C7A C6A -0.6(4) .
C8A C7A C6A C5A -1.4(4) .
C8A C7A C6A O2A 177.1(2) .
O2A C6A C5A C4A -176.6(2) .
C7A C6A C5A C4A 1.8(4) .
C8A C3A C4A C5A -1.8(4) .
C2A C3A C4A C5A -179.3(2) .
C6A C5A C4A C3A -0.1(4) .
C5A C6A O2A C9A 7.4(3) .
C7A C6A O2A C9A -171.0(2) .
C6A O2A C9A C10A 168.7(2) .
O2A C9A C10A O3A 69.8(3) .
O2A C9A C10A C11A -169.4(2) .
O3A C10A C11A N2A -159.9(2) .
C9A C10A C11A N2A 77.5(3) .
C10A C11A N2A C12A 70.0(3) .
C11A N2A C12A C13A 56.8(4) .
C11A N2A C12A C14A 179.7(3) .
O1B C1B C2B C3B 38.7(4) .
N1B C1B C2B C3B -142.1(2) .
C1B C2B C3B C4B -105.3(3) .
C1B C2B C3B C8B 74.0(3) .
C8B C3B C4B C5B 0.0(4) .
C2B C3B C4B C5B 179.4(2) .
C3B C4B C5B C6B -0.4(4) .
C4B C5B C6B C7B -0.2(4) .
C4B C5B C6B O2B 177.9(2) .
C9B O2B C6B C5B 3.7(4) .
C9B O2B C6B C7B -178.2(3) .
C5B C6B C7B C8B 1.1(4) .
O2B C6B C7B C8B -177.2(2) .
C4B C3B C8B C7B 0.9(4) .
C2B C3B C8B C7B -178.4(2) .
C6B C7B C8B C3B -1.5(4) .
C6B O2B C9B C10B 179.5(3) .
O2B C9B C10B O3B -60.1(4) .
O2B C9B C10B C11B 62.8(3) .
O2B C9B C10B C11C 85.7(5) .
O3B C10B C11B N2B -156.7(4) .
C9B C10B C11B N2B 79.5(4) .
C11C C10B C11B N2B -12.4(8) .
C10B C11B N2B C12B 151.0(6) .
C11B N2B C12B C14B -94.8(15) .
C11B N2B C12B C13B 43.4(10) .
O3B C10B C11C N2C -35.3(10) .
C11B C10B C11C N2C -78.6(10) .
C9B C10B C11C N2C -174.3(7) .
C10B C11C N2C C12C 147.4(9) .
C11C N2C C12C C13C 41(2) .
C11C N2C C12C C14C 172.6(11) .
C13C C12C C14C C14C 132(4) 2_556
N2C C12C C14C C14C -9(5) 2_556
